data_1543811
loop_
_publ_author_name
'Chen, Xiaopei'
'Cui, Xiuling'
'Wu, Yangjie'

_publ_section_title
;
 &quot;One-Pot&quot; Approach to 8-Acylated 2-Quinolinones via
 Palladium-Catalyzed Regioselective Acylation of Quinoline N-Oxides.
;
_journal_issue 10
_journal_name_full 'Organic letters'
_journal_page_first 2411
_journal_page_last 2414
_journal_paper_doi 10.1021/acs.orglett.6b00923
_journal_volume 18
_journal_year 2016
_chemical_absolute_configuration unk
_chemical_formula_moiety 'C16 H11 N O2'
_chemical_formula_sum 'C16 H11 N O2'
_chemical_formula_weight 249.26
_chemical_name_systematic
;
 ? 
;
_space_group_crystal_system orthorhombic
_space_group_IT_number 33
_space_group_name_Hall 'P 2c -2n'
_space_group_name_H-M_alt 'P n a 21'
_symmetry_space_group_name_Hall 'P 2c -2n'
_symmetry_space_group_name_H-M 'P n a 21'
_atom_sites_solution_hydrogens geom
_atom_sites_solution_primary direct
_atom_sites_solution_secondary difmap
_audit_creation_date 2014-12-10
_audit_creation_method
;
Olex2 1.2
(compiled 2014.11.28 svn.r3106 for OlexSys, GUI svn.r4959)
;
_cell_angle_alpha 90.00
_cell_angle_beta 90.00
_cell_angle_gamma 90.00
_cell_formula_units_Z 4
_cell_length_a 7.0519(3)
_cell_length_b 23.5069(9)
_cell_length_c 7.5339(3)
_cell_measurement_reflns_used 994
_cell_measurement_temperature 291(2)
_cell_measurement_theta_max 71.6620
_cell_measurement_theta_min 6.1200
_cell_volume 1248.88(9)
_computing_cell_refinement
;
CrysAlisPro, Agilent Technologies,
Version 1.171.37.34 (release 22-05-2014 CrysAlis171 .NET)
(compiled May 22 2014,16:03:01)
;
_computing_data_collection
;
CrysAlisPro, Agilent Technologies,
Version 1.171.37.34 (release 22-05-2014 CrysAlis171 .NET)
(compiled May 22 2014,16:03:01)
;
_computing_data_reduction
;
CrysAlisPro, Agilent Technologies,
Version 1.171.37.34 (release 22-05-2014 CrysAlis171 .NET)
(compiled May 22 2014,16:03:01)
;
_computing_molecular_graphics 'Olex2 (Dolomanov et al., 2009)'
_computing_publication_material 'Olex2 (Dolomanov et al., 2009)'
_computing_structure_refinement 'ShelXL (Sheldrick, 2008)'
_computing_structure_solution 'ShelXS (Sheldrick, 2008)'
_diffrn_ambient_temperature 291.15
_diffrn_detector 'CCD plate'
_diffrn_detector_area_resol_mean 16.2312
_diffrn_detector_type Eos
_diffrn_measured_fraction_theta_full 0.999
_diffrn_measured_fraction_theta_max 1.000
_diffrn_measurement_details
;
  1 omega   -3.00   25.00   1.0000    1.0000
omega____ theta____ kappa____ phi______ frames
    -        0.0000  -99.0000  150.0000 28

  2 omega   -1.00   29.00   1.0000    2.0000
omega____ theta____ kappa____ phi______ frames
    -      -42.5000   30.0000   90.0000 30

  3 omega   -5.00   25.00   1.0000    2.0000
omega____ theta____ kappa____ phi______ frames
    -      -42.5000   30.0000  -60.0000 30

  4 omega -113.00  -12.00   1.0000    2.0000
omega____ theta____ kappa____ phi______ frames
    -      -42.5000  -77.0000   30.0000 101

  5 omega  -38.00   -4.00   1.0000    2.0000
omega____ theta____ kappa____ phi______ frames
    -      -42.5000   30.0000 -180.0000 34

  6 omega    3.00   30.00   1.0000    2.0000
omega____ theta____ kappa____ phi______ frames
    -      -42.5000   30.0000 -180.0000 27

  7 omega   54.00   86.00   1.0000    6.0000
omega____ theta____ kappa____ phi______ frames
    -      112.0000  -30.0000   90.0000 32

  8 omega   50.00   86.00   1.0000    6.0000
omega____ theta____ kappa____ phi______ frames
    -      112.0000  -30.0000 -180.0000 36

  9 omega   65.00  100.00   1.0000    6.0000
omega____ theta____ kappa____ phi______ frames
    -      112.0000  -94.0000    0.0000 35

 10 omega   50.00   94.00   1.0000    6.0000
omega____ theta____ kappa____ phi______ frames
    -      112.0000 -111.0000  -60.0000 44

 11 omega   41.00   95.00   1.0000    6.0000
omega____ theta____ kappa____ phi______ frames
    -      112.0000  -45.0000  150.0000 54

 12 omega   42.00  108.00   1.0000    6.0000
omega____ theta____ kappa____ phi______ frames
    -      112.0000  -94.0000 -180.0000 66

 13 omega  -77.00  -32.00   1.0000    1.0000
omega____ theta____ kappa____ phi______ frames
    -        0.0000  178.0000 -120.0000 45
;
_diffrn_measurement_device 'four-circle diffractometer'
_diffrn_measurement_device_type 'Xcalibur, Eos, Gemini'
_diffrn_measurement_method '\w scans'
_diffrn_orient_matrix_UB_11 -0.0521033000
_diffrn_orient_matrix_UB_12 0.0633633000
_diffrn_orient_matrix_UB_13 0.0178369000
_diffrn_orient_matrix_UB_21 -0.0424549000
_diffrn_orient_matrix_UB_22 0.0026553000
_diffrn_orient_matrix_UB_23 -0.2004131000
_diffrn_orient_matrix_UB_31 -0.2079254000
_diffrn_orient_matrix_UB_32 -0.0164559000
_diffrn_orient_matrix_UB_33 0.0364659000
_diffrn_radiation_monochromator graphite
_diffrn_radiation_probe x-ray
_diffrn_radiation_type CuK\a
_diffrn_radiation_wavelength 1.54184
_diffrn_reflns_av_R_equivalents 0.0146
_diffrn_reflns_av_unetI/netI 0.0263
_diffrn_reflns_limit_h_max 5
_diffrn_reflns_limit_h_min -8
_diffrn_reflns_limit_k_max 15
_diffrn_reflns_limit_k_min -28
_diffrn_reflns_limit_l_max 8
_diffrn_reflns_limit_l_min -6
_diffrn_reflns_number 2492
_diffrn_reflns_theta_full 67.06
_diffrn_reflns_theta_max 67.06
_diffrn_reflns_theta_min 6.17
_diffrn_source 'Enhance (Cu) X-ray Source'
_exptl_absorpt_coefficient_mu 0.713
_exptl_absorpt_correction_T_max 1.00000
_exptl_absorpt_correction_T_min 0.91473
_exptl_absorpt_correction_type multi-scan
_exptl_absorpt_process_details
;
CrysAlisPro, Agilent Technologies,
Version 1.171.37.34 (release 22-05-2014 CrysAlis171 .NET)
(compiled May 22 2014,16:03:01)
Empirical absorption correction using spherical harmonics,
 implemented in SCALE3 ABSPACK scaling algorithm.
;
_exptl_crystal_density_diffrn 1.326
_exptl_crystal_density_method 'not measured'
_exptl_crystal_description
;
;
_exptl_crystal_F_000 520
_exptl_crystal_size_max 0.2
_exptl_crystal_size_mid 0.2
_exptl_crystal_size_min 0.16
_refine_diff_density_max 0.122
_refine_diff_density_min -0.184
_refine_diff_density_rms 0.034
_refine_ls_abs_structure_details 'Flack H D (1983), Acta Cryst. A39, 876-881'
_refine_ls_abs_structure_Flack -0.1(4)
_refine_ls_extinction_method none
_refine_ls_goodness_of_fit_ref 1.039
_refine_ls_hydrogen_treatment mixed
_refine_ls_matrix_type full
_refine_ls_number_parameters 176
_refine_ls_number_reflns 1570
_refine_ls_number_restraints 1
_refine_ls_restrained_S_all 1.039
_refine_ls_R_factor_all 0.0467
_refine_ls_R_factor_gt 0.0391
_refine_ls_shift/su_max 0.000
_refine_ls_shift/su_mean 0.000
_refine_ls_structure_factor_coef Fsqd
_refine_ls_weighting_details 'calc w=1/[\s^2^(Fo^2^)+(0.0525P)^2^+0.0556P] where P=(Fo^2^+2Fc^2^)/3'
_refine_ls_weighting_scheme calc
_refine_ls_wR_factor_gt 0.0961
_refine_ls_wR_factor_ref 0.1018
_reflns_number_gt 1355
_reflns_number_total 1570
_reflns_threshold_expression >2sigma(I)
_cod_data_source_file ol6b00923_si_002.cif
_cod_data_source_block 201412267
_cod_original_cell_volume 1248.89(9)
_cod_database_code 1543811
_chemical_oxdiff_formula c20h20n4o4
_reflns_odcompleteness_completeness 99.78
_reflns_odcompleteness_iscentric 1
_reflns_odcompleteness_theta 66.97
_olex2_refinement_description
;
1. Fixed Uiso
 At 1.2 times of:
  All C(H) groups
2.a Aromatic/amide H refined with riding coordinates:
 C2(H2), C3(H3), C7(H7), C8(H8), C9(H9), C12(H12), C13(H13), C14(H14),
 C15(H15), C16(H16)
;
_olex2_date_sample_data_collection 2015-12-09
_olex2_submission_special_instructions 'No special instructions were received'

loop_
_space_group_symop_id
_space_group_symop_operation_xyz
1 'x, y, z'
2 '-x, -y, z+1/2'
3 '-x+1/2, y+1/2, z+1/2'
4 'x+1/2, -y+1/2, z'

loop_
_atom_site_label
_atom_site_type_symbol
_atom_site_fract_x
_atom_site_fract_y
_atom_site_fract_z
_atom_site_U_iso_or_equiv
_atom_site_adp_type
_atom_site_occupancy
_atom_site_calc_flag
_atom_site_refinement_flags_posn
O1 O 0.2861(3) 0.86594(8) 0.2741(4) 0.0685(7) Uani 1 d .
O2 O 0.4007(3) 0.69863(8) 0.0702(3) 0.0589(5) Uani 1 d .
N1 N 0.2739(3) 0.77102(10) 0.3171(4) 0.0457(5) Uani 1 d .
H1 H 0.313(4) 0.7655(11) 0.216(4) 0.037(8) Uiso 1 d .
C1 C 0.2523(4) 0.82644(11) 0.3750(5) 0.0517(7) Uani 1 d .
C2 C 0.1879(4) 0.83188(12) 0.5568(5) 0.0579(8) Uani 1 d .
H2 H 0.1714 0.8680 0.6048 0.070 Uiso 1 calc R
C3 C 0.1518(4) 0.78636(13) 0.6571(5) 0.0558(8) Uani 1 d .
H3 H 0.1084 0.7915 0.7726 0.067 Uiso 1 calc R
C4 C 0.1785(4) 0.72948(12) 0.5904(4) 0.0462(6) Uani 1 d .
C5 C 0.2420(4) 0.72306(10) 0.4145(4) 0.0411(6) Uani 1 d .
C6 C 0.2681(4) 0.66775(11) 0.3420(4) 0.0428(6) Uani 1 d .
C7 C 0.2375(4) 0.62142(11) 0.4544(4) 0.0519(7) Uani 1 d .
H7 H 0.2582 0.5849 0.4111 0.062 Uiso 1 calc R
C8 C 0.1774(4) 0.62795(14) 0.6279(4) 0.0573(7) Uani 1 d .
H8 H 0.1581 0.5963 0.6996 0.069 Uiso 1 calc R
C9 C 0.1465(4) 0.68164(13) 0.6932(4) 0.0545(7) Uani 1 d .
H9 H 0.1032 0.6860 0.8090 0.065 Uiso 1 calc R
C10 C 0.3358(4) 0.65939(10) 0.1583(4) 0.0462(6) Uani 1 d .
C11 C 0.3278(4) 0.60132(11) 0.0752(4) 0.0505(7) Uani 1 d .
C12 C 0.4836(5) 0.58264(12) -0.0199(4) 0.0610(8) Uani 1 d .
H12 H 0.5925 0.6049 -0.0259 0.073 Uiso 1 calc R
C13 C 0.4766(7) 0.53055(13) -0.1064(5) 0.0786(11) Uani 1 d .
H13 H 0.5819 0.5177 -0.1688 0.094 Uiso 1 calc R
C14 C 0.3157(8) 0.49800(14) -0.1006(6) 0.0869(14) Uani 1 d .
H14 H 0.3119 0.4631 -0.1589 0.104 Uiso 1 calc R
C15 C 0.1609(7) 0.51687(13) -0.0089(5) 0.0802(12) Uani 1 d .
H15 H 0.0514 0.4948 -0.0064 0.096 Uiso 1 calc R
C16 C 0.1647(5) 0.56848(12) 0.0806(4) 0.0631(8) Uani 1 d .
H16 H 0.0589 0.5809 0.1434 0.076 Uiso 1 calc R

loop_
_atom_site_aniso_label
_atom_site_aniso_U_11
_atom_site_aniso_U_22
_atom_site_aniso_U_33
_atom_site_aniso_U_23
_atom_site_aniso_U_13
_atom_site_aniso_U_12
O1 0.0832(15) 0.0381(10) 0.0842(16) 0.0016(11) -0.0076(13) 0.0005(10)
O2 0.0871(14) 0.0425(9) 0.0470(10) -0.0023(9) 0.0064(12) -0.0054(10)
N1 0.0528(13) 0.0402(11) 0.0441(13) -0.0039(10) -0.0049(12) 0.0032(10)
C1 0.0475(15) 0.0400(13) 0.067(2) -0.0044(14) -0.0115(15) 0.0027(12)
C2 0.0523(15) 0.0515(15) 0.070(2) -0.0206(16) -0.0059(17) 0.0070(13)
C3 0.0468(14) 0.0653(17) 0.0552(17) -0.0220(16) -0.0058(14) 0.0045(13)
C4 0.0389(11) 0.0551(14) 0.0447(16) -0.0069(13) -0.0071(12) 0.0014(11)
C5 0.0389(12) 0.0392(13) 0.0451(15) -0.0006(11) -0.0082(12) 0.0019(10)
C6 0.0467(13) 0.0398(13) 0.0421(14) -0.0035(12) -0.0082(12) 0.0022(11)
C7 0.0666(18) 0.0399(13) 0.0493(16) 0.0024(13) -0.0111(14) -0.0011(13)
C8 0.0695(17) 0.0579(15) 0.0446(15) 0.0126(14) -0.0073(14) -0.0048(15)
C9 0.0536(15) 0.0711(18) 0.0388(14) -0.0009(15) -0.0035(13) 0.0013(14)
C10 0.0576(15) 0.0380(12) 0.0429(16) -0.0011(12) -0.0092(14) 0.0038(12)
C11 0.0736(17) 0.0402(13) 0.0377(13) -0.0013(12) -0.0085(14) 0.0051(12)
C12 0.085(2) 0.0480(14) 0.0502(16) -0.0017(14) -0.0030(17) 0.0138(15)
C13 0.122(3) 0.0533(16) 0.061(2) -0.0071(16) -0.001(2) 0.029(2)
C14 0.155(4) 0.0421(15) 0.064(2) -0.0113(16) -0.011(3) 0.007(2)
C15 0.127(3) 0.0494(16) 0.064(2) 0.0017(16) -0.015(2) -0.0267(19)
C16 0.088(2) 0.0487(14) 0.0522(18) -0.0013(14) -0.0074(17) -0.0114(15)

loop_
_atom_type_symbol
_atom_type_description
_atom_type_scat_dispersion_real
_atom_type_scat_dispersion_imag
_atom_type_scat_source
C C 0.0181 0.0091 'International Tables Vol C Tables 4.2.6.8 and 6.1.1.4'
H H 0.0000 0.0000 'International Tables Vol C Tables 4.2.6.8 and 6.1.1.4'
N N 0.0311 0.0180 'International Tables Vol C Tables 4.2.6.8 and 6.1.1.4'
O O 0.0492 0.0322 'International Tables Vol C Tables 4.2.6.8 and 6.1.1.4'

loop_
_geom_angle_atom_site_label_1
_geom_angle_atom_site_label_2
_geom_angle_atom_site_label_3
_geom_angle
C1 N1 H1 119(2)
C5 N1 H1 115(2)
C5 N1 C1 126.2(3)
O1 C1 N1 119.8(3)
O1 C1 C2 125.6(3)
N1 C1 C2 114.6(3)
C1 C2 H2 119.2
C3 C2 C1 121.6(3)
C3 C2 H2 119.2
C2 C3 H3 119.3
C2 C3 C4 121.5(3)
C4 C3 H3 119.3
C5 C4 C3 118.0(3)
C9 C4 C3 122.5(3)
C9 C4 C5 119.5(3)
N1 C5 C4 118.1(2)
N1 C5 C6 121.8(2)
C4 C5 C6 120.1(2)
C5 C6 C10 121.6(2)
C7 C6 C5 117.4(3)
C7 C6 C10 121.0(2)
C6 C7 H7 118.9
C8 C7 C6 122.3(3)
C8 C7 H7 118.9
C7 C8 H8 120.3
C9 C8 C7 119.3(3)
C9 C8 H8 120.3
C4 C9 H9 119.3
C8 C9 C4 121.4(3)
C8 C9 H9 119.3
O2 C10 C6 121.9(2)
O2 C10 C11 118.2(2)
C6 C10 C11 119.9(2)
C12 C11 C10 118.3(3)
C12 C11 C16 119.8(3)
C16 C11 C10 121.7(3)
C11 C12 H12 120.2
C11 C12 C13 119.6(4)
C13 C12 H12 120.2
C12 C13 H13 119.7
C14 C13 C12 120.5(4)
C14 C13 H13 119.7
C13 C14 H14 120.1
C15 C14 C13 119.8(3)
C15 C14 H14 120.1
C14 C15 H15 119.5
C14 C15 C16 120.9(4)
C16 C15 H15 119.5
C11 C16 C15 119.2(3)
C11 C16 H16 120.4
C15 C16 H16 120.4

loop_
_geom_bond_atom_site_label_1
_geom_bond_atom_site_label_2
_geom_bond_distance
O1 C1 1.223(4)
O2 C10 1.225(3)
N1 H1 0.82(3)
N1 C1 1.382(4)
N1 C5 1.364(3)
C1 C2 1.449(5)
C2 H2 0.9300
C2 C3 1.335(5)
C3 H3 0.9300
C3 C4 1.441(4)
C4 C5 1.407(4)
C4 C9 1.384(4)
C5 C6 1.422(3)
C6 C7 1.397(4)
C6 C10 1.477(4)
C7 H7 0.9300
C7 C8 1.382(5)
C8 H8 0.9300
C8 C9 1.372(4)
C9 H9 0.9300
C10 C11 1.503(3)
C11 C12 1.384(4)
C11 C16 1.386(4)
C12 H12 0.9300
C12 C13 1.388(4)
C13 H13 0.9300
C13 C14 1.369(6)
C14 H14 0.9300
C14 C15 1.366(6)
C15 H15 0.9300
C15 C16 1.388(4)
C16 H16 0.9300

loop_
_geom_hbond_atom_site_label_D
_geom_hbond_atom_site_label_H
_geom_hbond_atom_site_label_A
_geom_hbond_distance_DH
_geom_hbond_distance_HA
_geom_hbond_distance_DA
_geom_hbond_angle_DHA
N1 H1 O2 0.82(3) 2.01(3) 2.675(3) 137(3)

loop_
_geom_torsion_atom_site_label_1
_geom_torsion_atom_site_label_2
_geom_torsion_atom_site_label_3
_geom_torsion_atom_site_label_4
_geom_torsion
O1 C1 C2 C3 179.0(3)
O2 C10 C11 C12 43.6(4)
O2 C10 C11 C16 -131.5(3)
N1 C1 C2 C3 -0.6(4)
N1 C5 C6 C7 178.0(2)
N1 C5 C6 C10 1.5(4)
C1 N1 C5 C4 0.9(4)
C1 N1 C5 C6 179.8(3)
C1 C2 C3 C4 1.2(5)
C2 C3 C4 C5 -0.8(4)
C2 C3 C4 C9 178.4(3)
C3 C4 C5 N1 -0.2(3)
C3 C4 C5 C6 -179.2(3)
C3 C4 C9 C8 -178.4(3)
C4 C5 C6 C7 -3.1(4)
C4 C5 C6 C10 -179.5(2)
C5 N1 C1 O1 179.9(3)
C5 N1 C1 C2 -0.5(4)
C5 C4 C9 C8 0.8(4)
C5 C6 C7 C8 2.3(4)
C5 C6 C10 O2 11.8(4)
C5 C6 C10 C11 -168.8(2)
C6 C7 C8 C9 -0.1(4)
C6 C10 C11 C12 -135.9(3)
C6 C10 C11 C16 49.0(4)
C7 C6 C10 O2 -164.6(3)
C7 C6 C10 C11 14.9(4)
C7 C8 C9 C4 -1.5(5)
C9 C4 C5 N1 -179.4(3)
C9 C4 C5 C6 1.6(4)
C10 C6 C7 C8 178.8(3)
C10 C11 C12 C13 -176.5(3)
C10 C11 C16 C15 175.5(3)
C11 C12 C13 C14 1.0(5)
C12 C11 C16 C15 0.5(5)
C12 C13 C14 C15 0.0(6)
C13 C14 C15 C16 -0.7(6)
C14 C15 C16 C11 0.5(5)
C16 C11 C12 C13 -1.3(5)
